data_7701907
loop_
_publ_author_name
'Xiong, Jun'
'Kubo, Kazuya'
'L\"u, Shao-Fang'
'Li, Ming'
'Nakamura, Takayoshi'

_publ_section_title
;
 Supramolecular self-assembly for designing non-centrosymmetric crystals
 based on Keggin polyoxometallates and crown ether.
;
_journal_issue 39
_journal_name_full 'Dalton transactions (Cambridge, England : 2003)'
_journal_page_first 14001
_journal_page_last 14007
_journal_paper_doi 10.1039/c8dt02910e
_journal_volume 47
_journal_year 2018
_chemical_formula_sum 'C46 H65 Br2 Mo12 N3 O52 S'
_chemical_formula_weight 2835.15
_space_group_IT_number 2
_space_group_name_Hall '-P 1'
_space_group_name_H-M_alt 'P -1'
_symmetry_cell_setting triclinic
_symmetry_space_group_name_Hall '-P 1'
_symmetry_space_group_name_H-M 'P -1'
_atom_sites_solution_hydrogens geom
_atom_sites_solution_primary direct
_atom_sites_solution_secondary difmap
_audit_creation_method SHELXL-97
_audit_update_record
;
2017-11-27 deposited with the CCDC.
2018-09-19 downloaded from the CCDC.
;
_cell_angle_alpha 70.25(3)
_cell_angle_beta 79.77(3)
_cell_angle_gamma 83.85(3)
_cell_formula_units_Z 1
_cell_length_a 10.959(2)
_cell_length_b 11.734(2)
_cell_length_c 16.501(3)
_cell_measurement_reflns_used 1
_cell_measurement_temperature 173(2)
_cell_measurement_theta_max 27.005
_cell_measurement_theta_min 3.005
_cell_volume 1962.8(7)
_computing_structure_refinement 'SHELXL-97 (Sheldrick, 1997)'
_computing_structure_solution 'SHELXS-97 (Sheldrick, 1990)'
_diffrn_ambient_temperature 173(2)
_diffrn_measured_fraction_theta_full 0.981
_diffrn_measured_fraction_theta_max 0.981
_diffrn_measurement_device_type Rigaku
_diffrn_radiation_monochromator graphite
_diffrn_radiation_source 'fine-focus sealed tube'
_diffrn_radiation_type MoK\a
_diffrn_radiation_wavelength 0.71073
_diffrn_reflns_av_R_equivalents 0.0308
_diffrn_reflns_av_sigmaI/netI 0.0387
_diffrn_reflns_limit_h_max 14
_diffrn_reflns_limit_h_min -14
_diffrn_reflns_limit_k_max 15
_diffrn_reflns_limit_k_min -14
_diffrn_reflns_limit_l_max 21
_diffrn_reflns_limit_l_min -21
_diffrn_reflns_number 19000
_diffrn_reflns_theta_full 27.37
_diffrn_reflns_theta_max 27.37
_diffrn_reflns_theta_min 2.99
_exptl_absorpt_coefficient_mu 2.998
_exptl_absorpt_correction_type none
_exptl_crystal_colour Brown
_exptl_crystal_density_diffrn 2.399
_exptl_crystal_density_method 'not measured'
_exptl_crystal_description Block
_exptl_crystal_F_000 1368
_refine_diff_density_max 2.484
_refine_diff_density_min -0.980
_refine_diff_density_rms 0.245
_refine_ls_extinction_method none
_refine_ls_goodness_of_fit_ref 1.141
_refine_ls_hydrogen_treatment mixed
_refine_ls_matrix_type full
_refine_ls_number_parameters 553
_refine_ls_number_reflns 8737
_refine_ls_number_restraints 0
_refine_ls_restrained_S_all 1.141
_refine_ls_R_factor_all 0.0449
_refine_ls_R_factor_gt 0.0424
_refine_ls_shift/su_max 0.018
_refine_ls_shift/su_mean 0.005
_refine_ls_structure_factor_coef Fsqd
_refine_ls_weighting_details 'calc w=1/[\s^2^(Fo^2^)+(0.0697P)^2^+1.7797P] where P=(Fo^2^+2Fc^2^)/3'
_refine_ls_weighting_scheme calc
_refine_ls_wR_factor_gt 0.1071
_refine_ls_wR_factor_ref 0.1116
_reflns_number_gt 8094
_reflns_number_total 8737
_reflns_threshold_expression >2sigma(I)
_cod_data_source_file c8dt02910e2.cif
_cod_data_source_block shelx_CCDC2
_cod_depositor_comments
;
The following automatic conversions were performed:

'_exptl_absorpt_correction_type' value 'None' changed to 'none'
according to
/home/data/users/saulius/crontab/automatic-downloads/current/RSC/lib/dictionaries/cif_core.dic
dictionary named 'cif_core.dic' version 2.4.2 from 2011-04-26.

Automatic conversion script
Id: cif_fix_values 5376 2017-05-30 11:51:03Z andrius 
;
_cod_original_formula_sum '  C46 H65 Br2 Mo12 N3 O52 S'
_cod_database_code 7701907

loop_
_symmetry_equiv_pos_as_xyz
'x, y, z'
'-x, -y, -z'

loop_
_atom_site_label
_atom_site_type_symbol
_atom_site_fract_x
_atom_site_fract_y
_atom_site_fract_z
_atom_site_U_iso_or_equiv
_atom_site_adp_type
_atom_site_occupancy
_atom_site_symmetry_multiplicity
_atom_site_calc_flag
_atom_site_refinement_flags
S1 S 1.0000 1.0000 0.0000 0.0163(2) Uani 1 2 d S
Mo1 Mo 0.95644(3) 1.07786(3) 0.196785(19) 0.02455(9) Uani 1 1 d .
Mo2 Mo 0.73580(3) 0.89328(3) 0.165541(19) 0.02071(9) Uani 1 1 d .
Mo3 Mo 0.80484(3) 0.78235(3) -0.01734(2) 0.02637(9) Uani 1 1 d .
Mo4 Mo 1.04568(3) 0.76886(3) 0.204324(19) 0.02294(9) Uani 1 1 d .
Mo5 Mo 1.12886(3) 0.70395(3) 0.00123(2) 0.02743(10) Uani 1 1 d .
Mo6 Mo 1.30980(3) 0.90694(3) 0.04966(2) 0.02472(9) Uani 1 1 d .
Br1 Br 0.75677(5) 0.44097(6) 0.22313(5) 0.06284(17) Uani 1 1 d .
N1 N 1.2759(3) 0.3216(3) 0.3272(2) 0.0295(7) Uani 1 1 d .
H1A H 1.2692 0.2991 0.3849 0.044 Uiso 1 1 calc R
H1B H 1.3196 0.3877 0.3033 0.044 Uiso 1 1 calc R
H1C H 1.3142 0.2620 0.3088 0.044 Uiso 1 1 calc R
O1 O 0.8712(4) 0.9613(4) 0.0200(3) 0.0183(9) Uani 0.50 1 d P
O2 O 1.0810(4) 0.8975(4) 0.0453(3) 0.0189(9) Uani 0.50 1 d P
O3 O 0.9570(4) 0.9556(4) 0.0912(3) 0.0187(9) Uani 0.50 1 d P
O4 O 1.0034(4) 1.0998(4) 0.0382(3) 0.0183(9) Uani 0.50 1 d P
O5 O 1.1852(3) 0.5655(3) 0.0062(2) 0.0405(7) Uani 1 1 d .
O6 O 1.2635(4) 0.7780(4) 0.0099(3) 0.0598(12) Uani 1 1 d .
O7 O 1.4535(3) 0.8608(3) 0.0684(2) 0.0426(8) Uani 1 1 d .
O8 O 1.2890(4) 1.0594(3) 0.0590(2) 0.0560(11) Uani 1 1 d .
O9 O 1.2145(4) 0.8319(4) 0.1543(3) 0.0592(11) Uani 1 1 d .
O10 O 1.0751(4) 0.6862(4) 0.1266(3) 0.0608(12) Uani 1 1 d .
O11 O 0.9481(3) 0.6907(4) 0.0098(3) 0.0708(14) Uani 1 1 d .
O12 O 0.7119(3) 0.6877(3) -0.0290(2) 0.0387(7) Uani 1 1 d .
O13 O 0.7488(4) 0.7876(3) 0.0928(2) 0.0584(12) Uani 1 1 d .
O14 O 0.6649(4) 1.0092(3) 0.0794(2) 0.0541(11) Uani 1 1 d .
O15 O 0.6162(3) 0.8393(3) 0.2428(2) 0.0456(8) Uani 1 1 d .
O16 O 0.7987(3) 1.0017(3) 0.2045(2) 0.0396(7) Uani 1 1 d .
O17 O 0.8709(3) 1.2154(4) 0.1146(3) 0.0719(14) Uani 1 1 d .
O18 O 0.9312(3) 1.1138(3) 0.2879(2) 0.0433(8) Uani 1 1 d .
O19 O 1.1009(3) 1.1500(4) 0.1369(3) 0.0675(13) Uani 1 1 d .
O20 O 1.0254(3) 0.9234(3) 0.2316(3) 0.0467(9) Uani 1 1 d .
O21 O 1.0692(4) 0.6659(3) 0.2986(2) 0.0514(9) Uani 1 1 d .
O22 O 0.8760(3) 0.7806(3) 0.2109(3) 0.0439(8) Uani 1 1 d .
O23 O 0.2632(3) 0.1371(3) 0.50680(18) 0.0368(7) Uani 1 1 d .
O24 O 0.2889(4) 0.3831(3) 0.4866(2) 0.0475(8) Uani 1 1 d .
O25 O 0.3547(3) 0.5456(3) 0.3173(2) 0.0439(8) Uani 1 1 d .
O26 O 0.4839(3) 0.4418(3) 0.19455(19) 0.0355(6) Uani 1 1 d .
O27 O 0.4165(3) 0.2136(3) 0.20844(19) 0.0348(6) Uani 1 1 d .
O28 O 0.2851(3) 0.0686(3) 0.37092(19) 0.0385(7) Uani 1 1 d .
C1 C 0.3295(4) -0.0152(4) 0.4419(3) 0.0351(9) Uani 1 1 d .
C2 C 0.3838(5) -0.1289(4) 0.4458(3) 0.0450(11) Uani 1 1 d .
H2A H 0.3964 -0.1527 0.3965 0.054 Uiso 1 1 calc R
C3 C 0.4194(5) -0.2078(4) 0.5232(4) 0.0529(13) Uani 1 1 d .
H3A H 0.4556 -0.2839 0.5251 0.063 Uiso 1 1 calc R
C4 C 0.4015(5) -0.1738(5) 0.5972(4) 0.0533(13) Uani 1 1 d .
H4A H 0.4236 -0.2276 0.6490 0.064 Uiso 1 1 calc R
C5 C 0.3503(5) -0.0584(5) 0.5938(3) 0.0444(11) Uani 1 1 d .
H5A H 0.3395 -0.0347 0.6431 0.053 Uiso 1 1 calc R
C6 C 0.3153(4) 0.0214(4) 0.5162(3) 0.0345(9) Uani 1 1 d .
C7 C 0.2591(5) 0.1797(5) 0.5801(3) 0.0433(11) Uani 1 1 d .
H7A H 0.3420 0.1746 0.5944 0.052 Uiso 1 1 calc R
H7B H 0.2071 0.1290 0.6305 0.052 Uiso 1 1 calc R
C8 C 0.2080(5) 0.3085(5) 0.5577(3) 0.0488(12) Uani 1 1 d .
H8A H 0.1258 0.3142 0.5420 0.059 Uiso 1 1 calc R
H8B H 0.2011 0.3357 0.6078 0.059 Uiso 1 1 calc R
C9 C 0.2452(7) 0.5082(5) 0.4620(4) 0.0633(16) Uani 1 1 d .
H9A H 0.2313 0.5357 0.5123 0.076 Uiso 1 1 calc R
H9B H 0.1674 0.5178 0.4396 0.076 Uiso 1 1 calc R
C10 C 0.3418(7) 0.5818(5) 0.3930(4) 0.0623(16) Uani 1 1 d .
H10A H 0.3171 0.6673 0.3784 0.075 Uiso 1 1 calc R
H10B H 0.4207 0.5689 0.4146 0.075 Uiso 1 1 calc R
C11 C 0.4490(5) 0.6068(4) 0.2502(4) 0.0455(11) Uani 1 1 d .
H11A H 0.5289 0.5874 0.2705 0.055 Uiso 1 1 calc R
H11B H 0.4321 0.6937 0.2347 0.055 Uiso 1 1 calc R
C12 C 0.4522(5) 0.5680(4) 0.1719(3) 0.0457(11) Uani 1 1 d .
H12A H 0.3716 0.5851 0.1526 0.055 Uiso 1 1 calc R
H12B H 0.5130 0.6126 0.1247 0.055 Uiso 1 1 calc R
C13 C 0.5034(4) 0.3998(4) 0.1207(3) 0.0394(10) Uani 1 1 d .
H13A H 0.5751 0.4368 0.0804 0.047 Uiso 1 1 calc R
H13B H 0.4315 0.4229 0.0908 0.047 Uiso 1 1 calc R
C14 C 0.5242(4) 0.2640(5) 0.1509(3) 0.0422(10) Uani 1 1 d .
H14A H 0.5385 0.2349 0.1013 0.051 Uiso 1 1 calc R
H14B H 0.5963 0.2405 0.1806 0.051 Uiso 1 1 calc R
C15 C 0.4190(4) 0.0839(4) 0.2328(3) 0.0382(9) Uani 1 1 d .
H15A H 0.4880 0.0478 0.2641 0.046 Uiso 1 1 calc R
H15B H 0.4287 0.0594 0.1813 0.046 Uiso 1 1 calc R
C16 C 0.2979(5) 0.0429(4) 0.2900(3) 0.0403(10) Uani 1 1 d .
H16A H 0.2297 0.0837 0.2592 0.048 Uiso 1 1 calc R
H16B H 0.2933 -0.0436 0.3025 0.048 Uiso 1 1 calc R
C17 C 1.1517(4) 0.3480(4) 0.3017(3) 0.0288(8) Uani 1 1 d .
C18 C 1.1378(4) 0.3849(4) 0.2147(3) 0.0371(9) Uani 1 1 d .
H18A H 1.2072 0.3914 0.1721 0.045 Uiso 1 1 calc R
C19 C 1.0204(4) 0.4122(4) 0.1913(3) 0.0405(10) Uani 1 1 d .
H19A H 1.0103 0.4363 0.1330 0.049 Uiso 1 1 calc R
C20 C 0.9184(4) 0.4033(4) 0.2549(3) 0.0395(10) Uani 1 1 d .
C21 C 0.9304(5) 0.3623(6) 0.3421(4) 0.0527(13) Uani 1 1 d .
H21A H 0.8605 0.3531 0.3846 0.063 Uiso 1 1 calc R
C22 C 1.0486(4) 0.3349(5) 0.3655(3) 0.0475(12) Uani 1 1 d .
H22A H 1.0584 0.3078 0.4240 0.057 Uiso 1 1 calc R
C23 C 0.0000 1.0000 0.5000 0.087(3) Uani 1 2 d S
H54A H -0.0278 1.0606 0.4613 0.130 Uiso 0.50 1 d PR
H54B H -0.0582 0.9729 0.5418 0.130 Uiso 0.50 1 d PR
H54C H 0.0578 1.0216 0.5189 0.130 Uiso 0.50 1 d PR
C24 C 0.0543(11) 0.8926(14) 0.4573(7) 0.059(3) Uani 0.50 1 d P
N2 N 0.0898(12) 0.8182(14) 0.4288(8) 0.082(4) Uani 0.50 1 d P

loop_
_atom_site_aniso_label
_atom_site_aniso_U_11
_atom_site_aniso_U_22
_atom_site_aniso_U_33
_atom_site_aniso_U_23
_atom_site_aniso_U_13
_atom_site_aniso_U_12
S1 0.0146(5) 0.0155(5) 0.0177(5) -0.0046(4) -0.0015(4) -0.0002(4)
Mo1 0.02452(17) 0.03126(17) 0.01733(15) -0.00868(13) -0.00043(11) -0.00108(12)
Mo2 0.02072(16) 0.02195(15) 0.01769(15) -0.00587(12) 0.00134(11) -0.00259(11)
Mo3 0.02651(18) 0.02291(16) 0.02978(17) -0.00437(14) -0.00923(13) -0.00734(12)
Mo4 0.02662(17) 0.02153(16) 0.01736(15) -0.00292(12) -0.00184(11) -0.00087(12)
Mo5 0.02253(17) 0.01743(15) 0.03663(19) -0.00647(14) 0.00403(13) 0.00152(11)
Mo6 0.01674(16) 0.02748(17) 0.03202(18) -0.01225(14) -0.00614(12) 0.00249(12)
Br1 0.0333(3) 0.0678(4) 0.0866(4) -0.0208(3) -0.0212(3) 0.0070(2)
N1 0.0273(17) 0.0345(17) 0.0266(15) -0.0117(14) -0.0004(12) -0.0011(13)
O1 0.015(2) 0.020(2) 0.019(2) -0.0057(19) -0.0012(17) -0.0019(17)
O2 0.017(2) 0.016(2) 0.021(2) -0.0032(19) -0.0031(17) 0.0010(17)
O3 0.021(2) 0.020(2) 0.014(2) -0.0054(19) -0.0021(17) 0.0014(18)
O4 0.019(2) 0.016(2) 0.023(2) -0.0082(19) -0.0047(17) -0.0007(17)
O5 0.0471(19) 0.0230(13) 0.0440(17) -0.0106(13) 0.0085(14) 0.0032(12)
O6 0.058(2) 0.078(3) 0.057(2) -0.050(2) 0.0374(18) -0.046(2)
O7 0.0233(15) 0.061(2) 0.0391(17) -0.0124(16) -0.0085(12) 0.0105(14)
O8 0.113(3) 0.0292(15) 0.0341(17) -0.0167(14) -0.0354(19) 0.0243(18)
O9 0.054(2) 0.073(2) 0.065(2) -0.051(2) 0.0332(18) -0.0419(19)
O10 0.056(2) 0.082(3) 0.063(2) -0.058(2) 0.0347(18) -0.045(2)
O11 0.0222(16) 0.093(3) 0.050(2) 0.036(2) -0.0011(14) -0.0023(17)
O12 0.0484(19) 0.0367(16) 0.0354(16) -0.0113(14) -0.0104(13) -0.0162(13)
O13 0.121(4) 0.0298(16) 0.0358(17) -0.0191(15) -0.043(2) 0.0290(19)
O14 0.107(3) 0.0273(15) 0.0344(17) -0.0143(14) -0.0328(19) 0.0203(17)
O15 0.0326(17) 0.0317(15) 0.058(2) -0.0079(15) 0.0197(14) -0.0066(12)
O16 0.0297(15) 0.0310(14) 0.069(2) -0.0259(15) -0.0197(14) 0.0060(12)
O17 0.0243(17) 0.086(3) 0.056(2) 0.040(2) -0.0015(15) -0.0044(17)
O18 0.0416(18) 0.059(2) 0.0441(18) -0.0376(17) -0.0067(14) 0.0024(15)
O19 0.0223(16) 0.086(3) 0.050(2) 0.032(2) -0.0008(14) -0.0021(17)
O20 0.0301(16) 0.0405(17) 0.086(3) -0.0377(19) -0.0220(16) 0.0061(13)
O21 0.059(2) 0.0403(17) 0.0465(19) 0.0096(16) -0.0296(17) -0.0096(16)
O22 0.0317(16) 0.0352(16) 0.080(2) -0.0341(17) -0.0252(16) 0.0105(12)
O23 0.0417(17) 0.0448(17) 0.0228(13) -0.0101(13) -0.0057(12) 0.0002(13)
O24 0.060(2) 0.0483(19) 0.0335(16) -0.0185(15) -0.0011(15) 0.0080(16)
O25 0.052(2) 0.0342(16) 0.0475(19) -0.0161(15) -0.0061(15) -0.0055(14)
O26 0.0353(16) 0.0349(15) 0.0336(15) -0.0079(13) -0.0055(12) -0.0003(12)
O27 0.0318(15) 0.0370(15) 0.0331(15) -0.0137(13) 0.0040(12) 0.0018(12)
O28 0.0512(19) 0.0356(15) 0.0283(15) -0.0088(13) -0.0090(13) -0.0008(13)
C1 0.033(2) 0.037(2) 0.032(2) -0.0055(18) -0.0021(16) -0.0099(17)
C2 0.052(3) 0.038(2) 0.045(3) -0.013(2) -0.004(2) -0.009(2)
C3 0.054(3) 0.031(2) 0.066(3) -0.002(2) -0.015(3) -0.006(2)
C4 0.044(3) 0.050(3) 0.052(3) 0.006(2) -0.014(2) -0.007(2)
C5 0.040(2) 0.052(3) 0.031(2) 0.000(2) -0.0052(18) -0.007(2)
C6 0.029(2) 0.042(2) 0.029(2) -0.0055(18) -0.0021(15) -0.0076(17)
C7 0.053(3) 0.054(3) 0.0207(18) -0.011(2) 0.0018(18) -0.009(2)
C8 0.051(3) 0.068(3) 0.032(2) -0.027(2) 0.001(2) 0.002(2)
C9 0.092(5) 0.046(3) 0.053(3) -0.028(3) 0.001(3) 0.010(3)
C10 0.097(5) 0.041(3) 0.057(3) -0.027(3) -0.009(3) -0.006(3)
C11 0.045(3) 0.031(2) 0.058(3) -0.008(2) -0.012(2) -0.0068(19)
C12 0.045(3) 0.036(2) 0.046(3) 0.000(2) -0.005(2) -0.0033(19)
C13 0.032(2) 0.054(3) 0.0261(19) -0.008(2) 0.0036(16) -0.0086(19)
C14 0.031(2) 0.056(3) 0.038(2) -0.020(2) 0.0073(17) -0.0020(19)
C15 0.045(3) 0.038(2) 0.036(2) -0.019(2) -0.0106(18) 0.0056(19)
C16 0.050(3) 0.041(2) 0.037(2) -0.018(2) -0.0123(19) -0.007(2)
C17 0.0258(19) 0.0319(19) 0.0312(19) -0.0152(17) -0.0014(15) -0.0010(15)
C18 0.030(2) 0.046(2) 0.0274(19) -0.0042(18) 0.0007(15) -0.0049(18)
C19 0.040(2) 0.041(2) 0.034(2) 0.0003(19) -0.0092(18) -0.0093(19)
C20 0.026(2) 0.037(2) 0.060(3) -0.022(2) -0.0118(19) 0.0045(17)
C21 0.030(2) 0.083(4) 0.051(3) -0.036(3) 0.005(2) -0.002(2)
C22 0.033(2) 0.082(4) 0.032(2) -0.027(2) 0.0010(18) -0.002(2)
C23 0.055(6) 0.125(10) 0.078(7) -0.020(7) -0.009(5) -0.038(6)
C24 0.042(6) 0.099(9) 0.035(5) -0.016(6) -0.001(4) -0.031(6)
N2 0.079(8) 0.111(10) 0.063(7) -0.035(7) 0.006(6) -0.039(7)

loop_
_atom_type_symbol
_atom_type_description
_atom_type_scat_dispersion_real
_atom_type_scat_dispersion_imag
_atom_type_scat_source
C C 0.0033 0.0016 'International Tables Vol C Tables 4.2.6.8 and 6.1.1.4'
N N 0.0061 0.0033 'International Tables Vol C Tables 4.2.6.8 and 6.1.1.4'
O O 0.0106 0.0060 'International Tables Vol C Tables 4.2.6.8 and 6.1.1.4'
S S 0.1246 0.1234 'International Tables Vol C Tables 4.2.6.8 and 6.1.1.4'
Br Br -0.2901 2.4595 'International Tables Vol C Tables 4.2.6.8 and 6.1.1.4'
Mo Mo -1.6832 0.6857 'International Tables Vol C Tables 4.2.6.8 and 6.1.1.4'
H H 0.0000 0.0000 'International Tables Vol C Tables 4.2.6.8 and 6.1.1.4'

loop_
_geom_angle_atom_site_label_1
_geom_angle_atom_site_label_2
_geom_angle_atom_site_label_3
_geom_angle
_geom_angle_site_symmetry_1
_geom_angle_site_symmetry_3
O3 S1 O3 179.998(1) . 2_775
O3 S1 O1 67.5(3) . .
O3 S1 O1 112.5(3) 2_775 .
O3 S1 O1 112.5(3) . 2_775
O3 S1 O1 67.5(3) 2_775 2_775
O1 S1 O1 179.999(2) . 2_775
O3 S1 O2 111.6(3) . 2_775
O3 S1 O2 68.4(3) 2_775 2_775
O1 S1 O2 71.2(3) . 2_775
O1 S1 O2 108.8(3) 2_775 2_775
O3 S1 O2 68.4(3) . .
O3 S1 O2 111.6(3) 2_775 .
O1 S1 O2 108.8(3) . .
O1 S1 O2 71.2(3) 2_775 .
O2 S1 O2 179.999(1) 2_775 .
O3 S1 O4 109.0(3) . 2_775
O3 S1 O4 71.0(3) 2_775 2_775
O1 S1 O4 72.3(3) . 2_775
O1 S1 O4 107.7(3) 2_775 2_775
O2 S1 O4 107.0(3) 2_775 2_775
O2 S1 O4 73.0(3) . 2_775
O3 S1 O4 71.0(3) . .
O3 S1 O4 109.0(3) 2_775 .
O1 S1 O4 107.7(3) . .
O1 S1 O4 72.3(3) 2_775 .
O2 S1 O4 73.0(3) 2_775 .
O2 S1 O4 107.0(3) . .
O4 S1 O4 180.0(4) 2_775 .
O18 Mo1 O20 103.04(18) . .
O18 Mo1 O19 104.4(2) . .
O20 Mo1 O19 95.92(18) . .
O18 Mo1 O17 103.0(2) . .
O20 Mo1 O17 152.5(2) . .
O19 Mo1 O17 85.83(15) . .
O18 Mo1 O16 101.48(16) . .
O20 Mo1 O16 86.24(13) . .
O19 Mo1 O16 152.78(18) . .
O17 Mo1 O16 80.28(16) . .
O18 Mo1 O4 160.45(16) . .
O20 Mo1 O4 93.85(17) . .
O19 Mo1 O4 63.55(19) . .
O17 Mo1 O4 62.38(18) . .
O16 Mo1 O4 89.25(15) . .
O15 Mo2 O14 104.2(2) . .
O15 Mo2 O16 103.08(17) . .
O14 Mo2 O16 95.17(15) . .
O15 Mo2 O13 102.84(19) . .
O14 Mo2 O13 86.74(13) . .
O16 Mo2 O13 152.66(18) . .
O15 Mo2 O22 102.07(17) . .
O14 Mo2 O22 152.71(18) . .
O16 Mo2 O22 85.77(13) . .
O13 Mo2 O22 80.49(14) . .
O15 Mo2 O1 161.59(18) . .
O14 Mo2 O1 64.61(18) . .
O16 Mo2 O1 92.85(16) . .
O13 Mo2 O1 63.35(17) . .
O22 Mo2 O1 88.10(16) . .
O12 Mo3 O13 103.66(18) . .
O12 Mo3 O11 105.0(2) . .
O13 Mo3 O11 95.59(19) . .
O12 Mo3 O8 101.61(17) . 2_775
O13 Mo3 O8 86.31(14) . 2_775
O11 Mo3 O8 152.0(2) . 2_775
O12 Mo3 O19 103.12(18) . 2_775
O13 Mo3 O19 151.8(2) . 2_775
O11 Mo3 O19 85.82(15) . 2_775
O8 Mo3 O19 79.86(17) 2_775 2_775
O21 Mo4 O10 104.7(2) . .
O21 Mo4 O22 103.57(19) . .
O10 Mo4 O22 95.83(16) . .
O21 Mo4 O20 102.93(18) . .
O10 Mo4 O20 151.17(18) . .
O22 Mo4 O20 85.57(13) . .
O21 Mo4 O9 102.5(2) . .
O10 Mo4 O9 86.04(14) . .
O22 Mo4 O9 152.40(18) . .
O20 Mo4 O9 80.03(15) . .
O5 Mo5 O17 104.7(2) . 2_775
O5 Mo5 O6 103.36(19) . .
O17 Mo5 O6 95.3(2) 2_775 .
O5 Mo5 O11 102.7(2) . .
O17 Mo5 O11 86.92(16) 2_775 .
O6 Mo5 O11 152.3(2) . .
O5 Mo5 O10 102.08(18) . .
O17 Mo5 O10 152.2(2) 2_775 .
O6 Mo5 O10 85.60(15) . .
O11 Mo5 O10 80.03(18) . .
O7 Mo6 O8 104.76(19) . .
O7 Mo6 O9 103.36(19) . .
O8 Mo6 O9 95.94(18) . .
O7 Mo6 O6 101.56(19) . .
O8 Mo6 O6 152.19(19) . .
O9 Mo6 O6 86.49(14) . .
O7 Mo6 O14 102.06(17) . 2_775
O8 Mo6 O14 86.02(14) . 2_775
O9 Mo6 O14 153.07(19) . 2_775
O6 Mo6 O14 79.85(16) . 2_775
S1 O1 O3 54.8(2) . .
S1 O1 O2 54.5(2) . 2_775
O3 O1 O2 92.2(3) . 2_775
S1 O1 O4 54.8(2) . 2_775
O3 O1 O4 90.2(3) . 2_775
O2 O1 O4 87.3(3) 2_775 2_775
S1 O1 Mo2 128.3(3) . .
O3 O1 Mo2 73.8(2) . .
O2 O1 Mo2 131.3(3) 2_775 .
O4 O1 Mo2 137.5(3) 2_775 .
S1 O2 O3 54.2(2) . .
S1 O2 O1 54.3(2) . 2_775
O3 O2 O1 91.9(3) . 2_775
S1 O2 O4 54.3(2) . 2_775
O3 O2 O4 88.8(3) . 2_775
O1 O2 O4 87.1(3) 2_775 2_775
S1 O3 O1 57.8(2) . .
S1 O3 O2 57.4(2) . .
O1 O3 O2 95.6(3) . .
S1 O3 O4 56.9(2) . .
O1 O3 O4 93.3(3) . .
O2 O3 O4 92.1(3) . .
S1 O4 O3 52.1(2) . .
S1 O4 O1 52.9(2) . 2_775
O3 O4 O1 88.1(3) . 2_775
S1 O4 O2 52.7(2) . 2_775
O3 O4 O2 87.1(3) . 2_775
O1 O4 O2 85.4(3) 2_775 2_775
S1 O4 Mo1 125.6(3) . .
O3 O4 Mo1 73.6(2) . .
O1 O4 Mo1 130.3(3) 2_775 .
O2 O4 Mo1 137.2(3) 2_775 .
Mo5 O6 Mo6 142.5(2) . .
Mo6 O8 Mo3 142.3(2) . 2_775
Mo6 O9 Mo4 141.4(3) . .
Mo4 O10 Mo5 143.6(2) . .
Mo3 O11 Mo5 142.0(3) . .
Mo3 O13 Mo2 142.5(2) . .
Mo2 O14 Mo6 142.0(2) . 2_775
Mo2 O16 Mo1 141.19(18) . .
Mo5 O17 Mo1 142.0(3) 2_775 .
Mo1 O19 Mo3 142.9(3) . 2_775
Mo1 O20 Mo4 142.5(2) . .
Mo4 O22 Mo2 142.5(2) . .
C6 O23 C7 116.2(3) . .
C8 O24 C9 111.9(4) . .
C11 O25 C10 112.8(4) . .
C12 O26 C13 112.6(4) . .
C14 O27 C15 112.9(3) . .
C1 O28 C16 119.9(4) . .
O28 C1 C2 126.1(4) . .
O28 C1 C6 114.8(4) . .
C2 C1 C6 119.2(4) . .
C1 C2 C3 120.5(5) . .
C4 C3 C2 120.5(5) . .
C3 C4 C5 119.8(5) . .
C6 C5 C4 119.9(5) . .
O23 C6 C5 124.0(4) . .
O23 C6 C1 115.9(4) . .
C5 C6 C1 120.1(4) . .
O23 C7 C8 109.8(4) . .
O24 C8 C7 109.1(4) . .
O24 C9 C10 108.4(5) . .
O25 C10 C9 109.1(5) . .
O25 C11 C12 109.3(4) . .
O26 C12 C11 109.0(4) . .
O26 C13 C14 109.5(4) . .
O27 C14 C13 107.9(4) . .
O27 C15 C16 107.4(4) . .
O28 C16 C15 111.8(4) . .
C22 C17 C18 120.3(4) . .
C22 C17 N1 119.3(4) . .
C18 C17 N1 120.3(3) . .
C19 C18 C17 119.8(4) . .
C20 C19 C18 119.5(4) . .
C19 C20 C21 121.3(4) . .
C19 C20 Br1 119.7(4) . .
C21 C20 Br1 118.9(4) . .
C20 C21 C22 119.0(4) . .
C17 C22 C21 119.9(4) . .
C24 C23 C24 180.0(8) . 2_576
N2 C24 C23 178.9(12) . .

loop_
_geom_bond_atom_site_label_1
_geom_bond_atom_site_label_2
_geom_bond_distance
_geom_bond_site_symmetry_2
S1 O3 1.425(4) .
S1 O3 1.425(5) 2_775
S1 O1 1.476(5) .
S1 O1 1.476(5) 2_775
S1 O2 1.481(5) 2_775
S1 O2 1.481(5) .
S1 O4 1.513(4) 2_775
S1 O4 1.513(4) .
Mo1 O18 1.665(3) .
Mo1 O20 1.828(3) .
Mo1 O19 1.835(3) .
Mo1 O17 1.993(4) .
Mo1 O16 1.995(3) .
Mo1 O4 2.504(5) .
Mo2 O15 1.668(3) .
Mo2 O14 1.826(3) .
Mo2 O16 1.846(3) .
Mo2 O13 1.977(3) .
Mo2 O22 1.993(3) .
Mo2 O1 2.510(5) .
Mo3 O12 1.663(3) .
Mo3 O13 1.832(4) .
Mo3 O11 1.840(4) .
Mo3 O8 1.989(3) 2_775
Mo3 O19 1.996(4) 2_775
Mo4 O21 1.659(3) .
Mo4 O10 1.822(3) .
Mo4 O22 1.837(3) .
Mo4 O20 1.993(3) .
Mo4 O9 1.997(3) .
Mo5 O5 1.655(3) .
Mo5 O17 1.823(4) 2_775
Mo5 O6 1.840(3) .
Mo5 O11 1.979(4) .
Mo5 O10 1.992(4) .
Mo6 O7 1.657(3) .
Mo6 O8 1.834(3) .
Mo6 O9 1.838(4) .
Mo6 O6 1.984(3) .
Mo6 O14 2.003(3) 2_775
Br1 C20 1.901(4) .
N1 C17 1.466(5) .
O1 O3 1.611(6) .
O1 O2 1.721(7) 2_775
O1 O4 1.764(7) 2_775
O2 O3 1.634(6) .
O2 O1 1.721(7) 2_775
O2 O4 1.781(7) 2_775
O3 O4 1.707(7) .
O4 O1 1.764(7) 2_775
O4 O2 1.781(7) 2_775
O8 Mo3 1.989(3) 2_775
O14 Mo6 2.003(3) 2_775
O17 Mo5 1.823(4) 2_775
O19 Mo3 1.996(4) 2_775
O23 C6 1.384(5) .
O23 C7 1.449(5) .
O24 C8 1.426(6) .
O24 C9 1.437(6) .
O25 C11 1.423(6) .
O25 C10 1.430(6) .
O26 C12 1.420(5) .
O26 C13 1.436(5) .
O27 C14 1.420(5) .
O27 C15 1.436(5) .
O28 C1 1.377(5) .
O28 C16 1.445(5) .
C1 C2 1.387(7) .
C1 C6 1.410(6) .
C2 C3 1.393(7) .
C3 C4 1.384(9) .
C4 C5 1.396(8) .
C5 C6 1.396(6) .
C7 C8 1.500(7) .
C9 C10 1.505(9) .
C11 C12 1.501(7) .
C13 C14 1.505(7) .
C15 C16 1.506(7) .
C17 C22 1.383(6) .
C17 C18 1.384(6) .
C18 C19 1.383(6) .
C19 C20 1.377(7) .
C20 C21 1.380(7) .
C21 C22 1.391(7) .
C23 C24 1.652(16) .
C23 C24 1.652(16) 2_576
C24 N2 1.128(18) .
